data_4032260
loop_
_publ_author_name
'Xuan, Sunting'
'Zhao, Ning'
'Ke, Xiangyi'
'Zhou, Zehua'
'Fronczek, Frank R.'
'Kadish, Karl M.'
'Smith, Kevin M.'
'Vicente, M Gra\,ca H'

_publ_section_title
;
 Synthesis and Spectroscopic Investigation of a Series of Push-Pull Boron
 Dipyrromethenes (BODIPYs).
;
_journal_issue 5
_journal_name_full 'The Journal of organic chemistry'
_journal_page_first 2545
_journal_page_last 2557
_journal_paper_doi 10.1021/acs.joc.6b02941
_journal_volume 82
_journal_year 2017
_chemical_formula_moiety 'C38 H26 B F2 N3 O2 S2'
_chemical_formula_sum 'C38 H26 B F2 N3 O2 S2'
_chemical_formula_weight 754.47
_chemical_name_systematic
;
 ?
;
_space_group_IT_number 2
_symmetry_cell_setting Triclinic'
_symmetry_space_group_name_Hall '-P 1'
_symmetry_space_group_name_H-M 'P -1'
_atom_sites_solution_hydrogens geom
_atom_sites_solution_primary direct
_atom_sites_solution_secondary difmap
_audit_creation_method SHELXL-97
_cell_angle_alpha 72.208(6)
_cell_angle_beta 74.473(6)
_cell_angle_gamma 81.456(6)
_cell_formula_units_Z 2
_cell_length_a 9.8322(8)
_cell_length_b 13.3203(11)
_cell_length_c 15.0587(12)
_cell_measurement_reflns_used 2447
_cell_measurement_temperature 90.0(5)
_cell_measurement_theta_max 58.83
_cell_measurement_theta_min 3.17
_cell_volume 1804.5(3)
_computing_cell_refinement 'Bruker SAINT'
_computing_data_collection 'Bruker APEX2'
_computing_data_reduction 'Bruker SAINT'
_computing_publication_material 'SHELXL-97 (Sheldrick, 2008)'
_computing_structure_refinement 'SHELXL-97 (Sheldrick, 2008)'
_computing_structure_solution 'SHELXS-97 (Sheldrick, 2008)'
_diffrn_ambient_temperature 90.0(5)
_diffrn_measured_fraction_theta_full 0.971
_diffrn_measured_fraction_theta_max 0.971
_diffrn_measurement_device_type 'Bruker Kappa APEX-II DUO'
_diffrn_measurement_method '\f and \w scans'
_diffrn_radiation_monochromator 'QUAZAR multilayer optics'
_diffrn_radiation_source 'I\mS microfocus'
_diffrn_radiation_type CuK\a
_diffrn_radiation_wavelength 1.54184
_diffrn_reflns_av_R_equivalents 0.0739
_diffrn_reflns_av_sigmaI/netI 0.0804
_diffrn_reflns_limit_h_max 10
_diffrn_reflns_limit_h_min -11
_diffrn_reflns_limit_k_max 15
_diffrn_reflns_limit_k_min -15
_diffrn_reflns_limit_l_max 17
_diffrn_reflns_limit_l_min -17
_diffrn_reflns_number 19146
_diffrn_reflns_theta_full 62.75
_diffrn_reflns_theta_max 62.75
_diffrn_reflns_theta_min 3.17
_exptl_absorpt_coefficient_mu 3.115
_exptl_absorpt_correction_T_max 0.9695
_exptl_absorpt_correction_T_min 0.7810
_exptl_absorpt_correction_type multi-scan
_exptl_absorpt_process_details 'SADABS (Sheldrick, 2004)'
_exptl_crystal_colour 'dark blue'
_exptl_crystal_density_diffrn 1.389
_exptl_crystal_density_method 'not measured'
_exptl_crystal_description plate
_exptl_crystal_F_000 692
_exptl_crystal_size_max 0.14
_exptl_crystal_size_mid 0.12
_exptl_crystal_size_min 0.01
_platon_squeeze_details
;
The 83 electrons per cell removed by SQUEEZE correspond to two molecules
of disordered dichloromethane per unit cell. Contribution from the solvent
is included in the FW, density, etc., but is not in the formula nor model.
;
_refine_diff_density_max 0.186
_refine_diff_density_min -0.215
_refine_diff_density_rms 0.046
_refine_ls_extinction_method none
_refine_ls_goodness_of_fit_ref 1.009
_refine_ls_hydrogen_treatment constr
_refine_ls_matrix_type full
_refine_ls_number_parameters 449
_refine_ls_number_reflns 5632
_refine_ls_number_restraints 32
_refine_ls_restrained_S_all 1.032
_refine_ls_R_factor_all 0.1056
_refine_ls_R_factor_gt 0.0616
_refine_ls_shift/su_max 0.000
_refine_ls_shift/su_mean 0.000
_refine_ls_structure_factor_coef Fsqd
_refine_ls_weighting_details 'calc w=1/[\s^2^(Fo^2^)+(0.0837P)^2^] where P=(Fo^2^+2Fc^2^)/3'
_refine_ls_weighting_scheme calc
_refine_ls_wR_factor_gt 0.1530
_refine_ls_wR_factor_ref 0.1700
_reflns_number_gt 3310
_reflns_number_total 5632
_reflns_threshold_expression I>2\s(I)
_cod_data_source_file jo6b02941_si_001.cif
_cod_data_source_block Compound7
_cod_database_code 4032260

loop_
_symmetry_equiv_pos_as_xyz
'x, y, z'
'-x, -y, -z'

loop_
_atom_site_label
_atom_site_type_symbol
_atom_site_fract_x
_atom_site_fract_y
_atom_site_fract_z
_atom_site_U_iso_or_equiv
_atom_site_adp_type
_atom_site_occupancy
_atom_site_symmetry_multiplicity
_atom_site_calc_flag
_atom_site_refinement_flags
_atom_site_disorder_assembly
_atom_site_disorder_group
F1 F 0.5439(3) 0.6534(2) 0.36532(17) 0.0796(8) Uani 1 1 d . . .
F2 F 0.7286(3) 0.74405(19) 0.35360(15) 0.0743(7) Uani 1 1 d . . .
O1 O 0.8601(3) 0.6210(3) -0.00521(17) 0.0651(8) Uani 1 1 d . . .
O2 O 0.3082(3) 1.0666(3) 0.1755(2) 0.0772(9) Uani 1 1 d . . .
N1 N 0.7246(3) 0.5634(3) 0.4484(2) 0.0499(8) Uani 1 1 d . . .
N2 N 0.5537(3) 0.7029(3) 0.5032(2) 0.0474(8) Uani 1 1 d . . .
N3 N 0.6376(4) 0.3249(3) 1.0921(2) 0.0723(11) Uani 1 1 d . . .
C1 C 0.8157(4) 0.5071(3) 0.3935(3) 0.0498(9) Uani 1 1 d . . .
C2 C 0.8844(4) 0.4216(3) 0.4523(2) 0.0482(9) Uani 1 1 d . A .
C3 C 0.8331(4) 0.4293(3) 0.5454(2) 0.0474(9) Uani 1 1 d . . .
H3 H 0.8613 0.3836 0.6006 0.057 Uiso 1 1 calc R . .
C4 C 0.7336(4) 0.5153(3) 0.5443(2) 0.0488(10) Uani 1 1 d . . .
C5 C 0.6503(4) 0.5585(3) 0.6174(2) 0.0498(10) Uani 1 1 d . . .
C6 C 0.5620(4) 0.6499(3) 0.5970(2) 0.0473(9) Uani 1 1 d . . .
C7 C 0.4631(4) 0.7021(3) 0.6581(3) 0.0517(10) Uani 1 1 d . . .
H7 H 0.4465 0.6836 0.7260 0.062 Uiso 1 1 calc R . .
C8 C 0.3945(4) 0.7851(3) 0.6017(3) 0.0500(9) Uani 1 1 d . C .
C9 C 0.4549(4) 0.7837(3) 0.5044(3) 0.0485(9) Uani 1 1 d . . .
C10 C 0.8335(4) 0.5357(3) 0.2880(2) 0.0468(9) Uani 1 1 d . . .
C11 C 0.9521(4) 0.5768(3) 0.2256(3) 0.0560(10) Uani 1 1 d . . .
H11 H 1.0278 0.5854 0.2501 0.067 Uiso 1 1 calc R . .
C12 C 0.9671(4) 0.6069(4) 0.1265(3) 0.0598(11) Uani 1 1 d . . .
H12 H 1.0511 0.6363 0.0843 0.072 Uiso 1 1 calc R . .
C13 C 0.8584(4) 0.5934(3) 0.0911(2) 0.0516(10) Uani 1 1 d . . .
C14 C 0.7387(4) 0.5500(4) 0.1524(3) 0.0609(11) Uani 1 1 d . . .
H14 H 0.6652 0.5382 0.1275 0.073 Uiso 1 1 calc R . .
C15 C 0.7240(4) 0.5232(3) 0.2504(3) 0.0577(11) Uani 1 1 d . . .
H15 H 0.6386 0.4961 0.2925 0.069 Uiso 1 1 calc R . .
C16 C 0.9772(5) 0.6752(5) -0.0700(3) 0.0852(15) Uani 1 1 d . . .
H16A H 0.9892 0.7359 -0.0498 0.128 Uiso 1 1 calc R . .
H16B H 0.9602 0.6997 -0.1347 0.128 Uiso 1 1 calc R . .
H16C H 1.0630 0.6272 -0.0702 0.128 Uiso 1 1 calc R . .
C17 C 0.9840(4) 0.3400(3) 0.4213(3) 0.0555(10) Uani 1 1 d D . .
S1 S 0.9825(3) 0.2997(2) 0.32664(17) 0.0590(7) Uani 0.697(5) 1 d PD A 1
C18 C 1.0836(15) 0.2755(12) 0.4672(12) 0.0590(15) Uani 0.697(5) 1 d PD A 1
H18 H 1.0985 0.2808 0.5253 0.071 Uiso 0.697(5) 1 calc PR A 1
C18A C 1.008(3) 0.3022(19) 0.3415(16) 0.0590(7) Uani 0.303(5) 1 d PD A 2
H18A H 0.9630 0.3345 0.2903 0.071 Uiso 0.303(5) 1 calc PR A 2
S1A S 1.0969(9) 0.2674(7) 0.4819(6) 0.0590(15) Uani 0.303(5) 1 d PD A 2
C19 C 1.1627(5) 0.1992(4) 0.4181(4) 0.0885(17) Uani 1 1 d D . .
H19 H 1.2388 0.1513 0.4361 0.106 Uiso 1 1 calc R A 1
C20 C 1.1088(5) 0.2086(4) 0.3421(4) 0.0806(15) Uani 1 1 d D A .
H20 H 1.1429 0.1645 0.3006 0.097 Uiso 1 1 calc R B 1
C21 C 0.6581(4) 0.5056(3) 0.7181(2) 0.0497(10) Uani 1 1 d . . .
C22 C 0.6356(4) 0.3975(3) 0.7587(3) 0.0545(10) Uani 1 1 d . . .
H22 H 0.6219 0.3570 0.7200 0.065 Uiso 1 1 calc R . .
C23 C 0.6331(4) 0.3501(3) 0.8543(3) 0.0570(10) Uani 1 1 d . . .
H23 H 0.6179 0.2771 0.8819 0.068 Uiso 1 1 calc R . .
C24 C 0.6534(4) 0.4108(3) 0.9098(2) 0.0524(10) Uani 1 1 d . . .
C25 C 0.6814(4) 0.5159(3) 0.8704(3) 0.0529(10) Uani 1 1 d . . .
H25 H 0.6986 0.5553 0.9088 0.063 Uiso 1 1 calc R . .
C26 C 0.6841(4) 0.5635(3) 0.7739(3) 0.0531(10) Uani 1 1 d . . .
H26 H 0.7038 0.6356 0.7460 0.064 Uiso 1 1 calc R . .
C27 C 0.6467(4) 0.3628(4) 1.0117(3) 0.0590(11) Uani 1 1 d . . .
C28 C 0.2806(4) 0.8590(3) 0.6341(3) 0.0543(10) Uani 1 1 d D . .
S2 S 0.19752(18) 0.95385(14) 0.55857(10) 0.0676(7) Uani 0.800(5) 1 d PD C 1
C29 C 0.2191(14) 0.8618(12) 0.7293(10) 0.065(2) Uani 0.800(5) 1 d PD C 1
H29 H 0.2479 0.8143 0.7835 0.078 Uiso 0.800(5) 1 calc PR C 1
C29A C 0.214(3) 0.952(2) 0.5869(16) 0.0676(7) Uani 0.200(5) 1 d PD C 2
H29A H 0.2456 0.9839 0.5200 0.081 Uiso 0.200(5) 1 calc PR C 2
S2A S 0.2203(15) 0.8556(12) 0.7497(10) 0.065(2) Uani 0.200(5) 1 d PD C 2
C30 C 0.1094(5) 0.9433(4) 0.7355(4) 0.0825(15) Uani 1 1 d D . .
H30 H 0.0564 0.9583 0.7934 0.099 Uiso 1 1 calc R C 1
C31 C 0.0918(5) 0.9962(4) 0.6473(4) 0.0855(16) Uani 1 1 d D C .
H31 H 0.0231 1.0541 0.6367 0.103 Uiso 1 1 calc R D 1
C32 C 0.4215(4) 0.8575(3) 0.4158(2) 0.0461(9) Uani 1 1 d . . .
C33 C 0.4913(4) 0.9475(3) 0.3699(3) 0.0599(11) Uani 1 1 d . . .
H33 H 0.5653 0.9607 0.3935 0.072 Uiso 1 1 calc R . .
C34 C 0.4567(5) 1.0197(4) 0.2896(3) 0.0638(11) Uani 1 1 d . . .
H34 H 0.5052 1.0824 0.2595 0.077 Uiso 1 1 calc R . .
C35 C 0.3524(5) 1.0004(3) 0.2537(3) 0.0599(11) Uani 1 1 d . . .
C36 C 0.2824(4) 0.9090(4) 0.2969(3) 0.0633(11) Uani 1 1 d . . .
H36 H 0.2121 0.8946 0.2707 0.076 Uiso 1 1 calc R . .
C37 C 0.3157(4) 0.8380(3) 0.3790(3) 0.0595(11) Uani 1 1 d . . .
H37 H 0.2659 0.7760 0.4100 0.071 Uiso 1 1 calc R . .
C38 C 0.3846(5) 1.1598(4) 0.1244(4) 0.0884(16) Uani 1 1 d . . .
H38A H 0.3780 1.2029 0.1679 0.133 Uiso 1 1 calc R . .
H38B H 0.3434 1.2010 0.0705 0.133 Uiso 1 1 calc R . .
H38C H 0.4842 1.1389 0.1000 0.133 Uiso 1 1 calc R . .
B1 B 0.6373(5) 0.6691(4) 0.4125(3) 0.0514(11) Uani 1 1 d . . .

loop_
_atom_site_aniso_label
_atom_site_aniso_U_11
_atom_site_aniso_U_22
_atom_site_aniso_U_33
_atom_site_aniso_U_23
_atom_site_aniso_U_13
_atom_site_aniso_U_12
F1 0.0942(19) 0.0960(19) 0.0705(16) -0.0454(15) -0.0513(14) 0.0321(15)
F2 0.0903(18) 0.0637(15) 0.0418(13) -0.0014(11) 0.0080(12) 0.0053(13)
O1 0.0629(18) 0.101(2) 0.0301(14) -0.0209(14) -0.0108(12) 0.0025(16)
O2 0.089(2) 0.080(2) 0.0511(18) 0.0053(16) -0.0291(15) 0.0026(18)
N1 0.0509(19) 0.062(2) 0.0326(16) -0.0089(15) -0.0093(14) -0.0024(16)
N2 0.052(2) 0.058(2) 0.0320(16) -0.0088(14) -0.0119(14) -0.0083(16)
N3 0.088(3) 0.091(3) 0.032(2) -0.0141(19) -0.0134(17) 0.004(2)
C1 0.046(2) 0.063(2) 0.038(2) -0.0111(19) -0.0077(17) -0.0087(19)
C2 0.049(2) 0.055(2) 0.037(2) -0.0062(17) -0.0107(17) -0.0053(18)
C3 0.049(2) 0.056(2) 0.033(2) -0.0046(17) -0.0105(16) -0.0053(19)
C4 0.056(2) 0.064(3) 0.0278(19) -0.0093(17) -0.0121(16) -0.010(2)
C5 0.052(2) 0.067(3) 0.031(2) -0.0080(18) -0.0116(17) -0.013(2)
C6 0.050(2) 0.062(2) 0.0275(19) -0.0085(17) -0.0081(16) -0.0045(19)
C7 0.051(2) 0.064(3) 0.038(2) -0.0102(19) -0.0097(18) -0.007(2)
C8 0.050(2) 0.057(2) 0.040(2) -0.0091(18) -0.0066(17) -0.0095(19)
C9 0.052(2) 0.054(2) 0.040(2) -0.0101(17) -0.0141(17) -0.007(2)
C10 0.050(2) 0.055(2) 0.0319(19) -0.0087(17) -0.0084(17) -0.0031(18)
C11 0.044(2) 0.084(3) 0.039(2) -0.016(2) -0.0089(18) -0.005(2)
C12 0.045(2) 0.090(3) 0.040(2) -0.015(2) -0.0036(18) -0.009(2)
C13 0.050(2) 0.071(3) 0.030(2) -0.0149(18) -0.0066(17) 0.004(2)
C14 0.059(3) 0.092(3) 0.036(2) -0.021(2) -0.0114(19) -0.011(2)
C15 0.059(3) 0.077(3) 0.042(2) -0.021(2) -0.0061(19) -0.019(2)
C16 0.090(4) 0.123(4) 0.030(2) -0.011(2) 0.000(2) -0.014(3)
C17 0.053(2) 0.063(3) 0.042(2) -0.0060(19) -0.0044(18) -0.007(2)
S1 0.0611(13) 0.0677(10) 0.0480(11) -0.0173(7) -0.0118(7) -0.0037(9)
C18 0.052(2) 0.070(2) 0.048(3) -0.0004(18) -0.0195(16) 0.0001(15)
C18A 0.0611(13) 0.0677(10) 0.0480(11) -0.0173(7) -0.0118(7) -0.0037(9)
S1A 0.052(2) 0.070(2) 0.048(3) -0.0004(18) -0.0195(16) 0.0001(15)
C19 0.061(3) 0.074(3) 0.094(4) 0.010(3) -0.003(3) 0.005(3)
C20 0.083(4) 0.067(3) 0.076(4) -0.024(3) 0.012(3) -0.007(3)
C21 0.044(2) 0.071(3) 0.034(2) -0.0131(19) -0.0114(16) -0.0036(19)
C22 0.063(3) 0.066(3) 0.035(2) -0.0132(19) -0.0139(18) -0.006(2)
C23 0.065(3) 0.068(3) 0.034(2) -0.0050(19) -0.0118(18) -0.012(2)
C24 0.053(2) 0.075(3) 0.0268(19) -0.0100(19) -0.0140(16) 0.003(2)
C25 0.054(2) 0.074(3) 0.036(2) -0.020(2) -0.0158(17) -0.001(2)
C26 0.054(2) 0.069(3) 0.036(2) -0.0118(19) -0.0143(17) 0.000(2)
C27 0.051(3) 0.081(3) 0.044(3) -0.017(2) -0.0091(18) -0.005(2)
C28 0.053(2) 0.057(2) 0.048(2) -0.0127(19) -0.0056(18) -0.003(2)
S2 0.0700(11) 0.0664(9) 0.0504(10) -0.0048(8) -0.0085(7) 0.0091(7)
C29 0.071(2) 0.072(2) 0.048(5) -0.009(3) -0.017(3) -0.0008(17)
C29A 0.0700(11) 0.0664(9) 0.0504(10) -0.0048(8) -0.0085(7) 0.0091(7)
S2A 0.071(2) 0.072(2) 0.048(5) -0.009(3) -0.017(3) -0.0008(17)
C30 0.089(4) 0.085(4) 0.057(3) -0.022(3) 0.010(3) -0.003(3)
C31 0.081(4) 0.068(3) 0.077(4) -0.006(3) 0.006(3) 0.012(3)
C32 0.048(2) 0.055(2) 0.0316(19) -0.0102(17) -0.0034(16) -0.0067(18)
C33 0.059(3) 0.067(3) 0.053(2) -0.010(2) -0.019(2) -0.010(2)
C34 0.070(3) 0.062(3) 0.048(2) 0.001(2) -0.009(2) -0.011(2)
C35 0.064(3) 0.063(3) 0.044(2) -0.006(2) -0.013(2) 0.001(2)
C36 0.061(3) 0.067(3) 0.064(3) -0.014(2) -0.026(2) -0.002(2)
C37 0.067(3) 0.057(2) 0.052(2) -0.003(2) -0.022(2) -0.007(2)
C38 0.097(4) 0.079(3) 0.066(3) 0.013(3) -0.017(3) -0.011(3)
B1 0.059(3) 0.061(3) 0.034(2) -0.015(2) -0.013(2) 0.004(2)

loop_
_atom_type_symbol
_atom_type_description
_atom_type_scat_dispersion_real
_atom_type_scat_dispersion_imag
_atom_type_scat_source
C C 0.0181 0.0091 'International Tables Vol C Tables 4.2.6.8 and 6.1.1.4'
H H 0.0000 0.0000 'International Tables Vol C Tables 4.2.6.8 and 6.1.1.4'
B B 0.0090 0.0039 'International Tables Vol C Tables 4.2.6.8 and 6.1.1.4'
N N 0.0311 0.0180 'International Tables Vol C Tables 4.2.6.8 and 6.1.1.4'
O O 0.0492 0.0322 'International Tables Vol C Tables 4.2.6.8 and 6.1.1.4'
F F 0.0727 0.0534 'International Tables Vol C Tables 4.2.6.8 and 6.1.1.4'
S S 0.3331 0.5567 'International Tables Vol C Tables 4.2.6.8 and 6.1.1.4'

loop_
_geom_angle_atom_site_label_1
_geom_angle_atom_site_label_2
_geom_angle_atom_site_label_3
_geom_angle
C13 O1 C16 116.8(3)
C35 O2 C38 116.8(4)
C1 N1 C4 107.5(3)
C1 N1 B1 126.8(3)
C4 N1 B1 125.4(3)
C9 N2 C6 109.0(3)
C9 N2 B1 125.4(3)
C6 N2 B1 125.5(3)
N1 C1 C2 109.6(3)
N1 C1 C10 122.0(3)
C2 C1 C10 128.3(4)
C3 C2 C1 106.4(3)
C3 C2 C17 127.0(3)
C1 C2 C17 126.5(3)
C2 C3 C4 108.5(3)
C2 C3 H3 125.7
C4 C3 H3 125.7
C3 C4 C5 132.3(3)
C3 C4 N1 108.0(3)
C5 C4 N1 119.7(3)
C6 C5 C4 121.4(3)
C6 C5 C21 119.5(3)
C4 C5 C21 119.1(3)
C5 C6 N2 121.2(3)
C5 C6 C7 131.1(3)
N2 C6 C7 107.6(3)
C8 C7 C6 108.0(3)
C8 C7 H7 126.0
C6 C7 H7 126.0
C7 C8 C9 106.5(3)
C7 C8 C28 127.3(3)
C9 C8 C28 126.2(3)
N2 C9 C8 109.0(3)
N2 C9 C32 122.7(3)
C8 C9 C32 128.3(4)
C11 C10 C15 117.9(4)
C11 C10 C1 122.3(4)
C15 C10 C1 119.8(3)
C10 C11 C12 122.3(4)
C10 C11 H11 118.8
C12 C11 H11 118.8
C13 C12 C11 118.8(4)
C13 C12 H12 120.6
C11 C12 H12 120.6
C14 C13 C12 120.1(4)
C14 C13 O1 115.7(4)
C12 C13 O1 124.2(4)
C13 C14 C15 120.4(4)
C13 C14 H14 119.8
C15 C14 H14 119.8
C14 C15 C10 120.5(4)
C14 C15 H15 119.8
C10 C15 H15 119.8
O1 C16 H16A 109.5
O1 C16 H16B 109.5
H16A C16 H16B 109.5
O1 C16 H16C 109.5
H16A C16 H16C 109.5
H16B C16 H16C 109.5
C18 C17 C18A 99.8(14)
C18 C17 C2 128.0(8)
C18A C17 C2 132.2(9)
C18A C17 S1A 103.8(8)
C2 C17 S1A 124.0(5)
C18 C17 S1 108.3(8)
C2 C17 S1 123.4(3)
S1A C17 S1 112.3(4)
C20 S1 C17 94.7(3)
C17 C18 C19 113.6(12)
C17 C18 H18 123.2
C19 C18 H18 123.2
C17 C18A C20 115.3(14)
C17 C18A H18A 122.4
C20 C18A H18A 122.4
C19 S1A C17 99.0(6)
C20 C19 C18 107.7(7)
C20 C19 S1A 118.2(5)
C20 C19 H19 126.2
C18 C19 H19 126.2
S1A C19 H19 115.6
C19 C20 C18A 102.8(8)
C19 C20 S1 115.5(4)
C19 C20 H20 122.2
C18A C20 H20 134.6
S1 C20 H20 122.2
C26 C21 C22 119.6(3)
C26 C21 C5 120.0(4)
C22 C21 C5 120.4(3)
C23 C22 C21 120.3(4)
C23 C22 H22 119.8
C21 C22 H22 119.8
C22 C23 C24 119.0(4)
C22 C23 H23 120.5
C24 C23 H23 120.5
C25 C24 C23 121.6(3)
C25 C24 C27 118.7(4)
C23 C24 C27 119.8(4)
C24 C25 C26 119.3(4)
C24 C25 H25 120.4
C26 C25 H25 120.4
C21 C26 C25 120.1(4)
C21 C26 H26 119.9
C25 C26 H26 119.9
N3 C27 C24 178.1(5)
C29A C28 C29 98.7(13)
C29A C28 C8 133.5(10)
C29 C28 C8 127.3(7)
C29A C28 S2A 103.4(9)
C8 C28 S2A 122.4(6)
C29 C28 S2 109.5(6)
C8 C28 S2 123.2(3)
S2A C28 S2 114.5(6)
C31 S2 C28 92.5(2)
C28 C29 C30 112.8(10)
C28 C29 H29 123.6
C30 C29 H29 123.6
C28 C29A C31 115.5(15)
C28 C29A H29A 122.3
C31 C29A H29A 122.3
C30 S2A C28 96.4(8)
C31 C30 C29 109.8(7)
C31 C30 S2A 121.2(7)
C31 C30 H30 125.1
C29 C30 H30 125.1
S2A C30 H30 113.7
C30 C31 C29A 101.2(9)
C30 C31 S2 115.5(4)
C30 C31 H31 122.3
C29A C31 H31 135.7
S2 C31 H31 122.3
C33 C32 C37 118.6(4)
C33 C32 C9 120.9(3)
C37 C32 C9 120.5(3)
C32 C33 C34 121.5(4)
C32 C33 H33 119.3
C34 C33 H33 119.3
C35 C34 C33 119.8(4)
C35 C34 H34 120.1
C33 C34 H34 120.1
C34 C35 O2 124.9(4)
C34 C35 C36 120.2(4)
O2 C35 C36 114.9(4)
C35 C36 C37 119.6(4)
C35 C36 H36 120.2
C37 C36 H36 120.2
C32 C37 C36 120.3(4)
C32 C37 H37 119.8
C36 C37 H37 119.8
O2 C38 H38A 109.5
O2 C38 H38B 109.5
H38A C38 H38B 109.5
O2 C38 H38C 109.5
H38A C38 H38C 109.5
H38B C38 H38C 109.5
F1 B1 F2 111.1(3)
F1 B1 N2 109.4(3)
F2 B1 N2 110.4(3)
F1 B1 N1 110.1(3)
F2 B1 N1 109.1(3)
N2 B1 N1 106.6(3)

loop_
_geom_bond_atom_site_label_1
_geom_bond_atom_site_label_2
_geom_bond_distance
F1 B1 1.374(5)
F2 B1 1.375(5)
O1 C13 1.379(4)
O1 C16 1.419(5)
O2 C35 1.371(5)
O2 C38 1.443(6)
N1 C1 1.354(5)
N1 C4 1.410(4)
N1 B1 1.561(6)
N2 C9 1.340(5)
N2 C6 1.392(4)
N2 B1 1.552(5)
N3 C27 1.146(5)
C1 C2 1.419(5)
C1 C10 1.483(5)
C2 C3 1.386(5)
C2 C17 1.452(5)
C3 C4 1.390(5)
C3 H3 0.9500
C4 C5 1.406(5)
C5 C6 1.389(5)
C5 C21 1.481(5)
C6 C7 1.410(5)
C7 C8 1.382(5)
C7 H7 0.9500
C8 C9 1.432(5)
C8 C28 1.460(5)
C9 C32 1.479(5)
C10 C11 1.354(5)
C10 C15 1.394(5)
C11 C12 1.393(5)
C11 H11 0.9500
C12 C13 1.371(5)
C12 H12 0.9500
C13 C14 1.366(5)
C14 C15 1.380(5)
C14 H14 0.9500
C15 H15 0.9500
C16 H16A 0.9800
C16 H16B 0.9800
C16 H16C 0.9800
C17 C18 1.387(15)
C17 C18A 1.392(17)
C17 S1A 1.638(9)
C17 S1 1.675(4)
S1 C20 1.613(6)
C18 C19 1.450(18)
C18 H18 0.9500
C18A C20 1.470(19)
C18A H18A 0.9500
S1A C19 1.481(12)
C19 C20 1.350(7)
C19 H19 0.9500
C20 H20 0.9500
C21 C26 1.391(5)
C21 C22 1.407(6)
C22 C23 1.380(5)
C22 H22 0.9500
C23 C24 1.394(6)
C23 H23 0.9500
C24 C25 1.381(6)
C24 C27 1.458(5)
C25 C26 1.392(5)
C25 H25 0.9500
C26 H26 0.9500
C28 C29A 1.389(18)
C28 C29 1.408(13)
C28 S2A 1.671(14)
C28 S2 1.694(4)
S2 C31 1.651(5)
C29 C30 1.418(15)
C29 H29 0.9500
C29A C31 1.47(2)
C29A H29A 0.9500
S2A C30 1.481(15)
C30 C31 1.344(7)
C30 H30 0.9500
C31 H31 0.9500
C32 C33 1.367(5)
C32 C37 1.391(5)
C33 C34 1.384(6)
C33 H33 0.9500
C34 C35 1.367(6)
C34 H34 0.9500
C35 C36 1.380(6)
C36 C37 1.393(6)
C36 H36 0.9500
C37 H37 0.9500
C38 H38A 0.9800
C38 H38B 0.9800
C38 H38C 0.9800

loop_
_platon_squeeze_void_nr
_platon_squeeze_void_average_x
_platon_squeeze_void_average_y
_platon_squeeze_void_average_z
_platon_squeeze_void_volume
_platon_squeeze_void_count_electrons
_platon_squeeze_void_content
1 -0.025 0.000 0.000 319 83 ' '
